data_7237232
loop_
_publ_author_name
'Zhang, Jichuan'
'Zhang, Jiaheng'
'Parrish, Damon A.'
'Shreeve, Jean'ne M.'

_publ_section_title
;
 Desensitization of the dinitromethyl group: molecular/crystalline factors
 that affect the sensitivities of energetic materials
;
_journal_issue 45
_journal_name_full 'Journal of Materials Chemistry A'
_journal_page_first 22705
_journal_paper_doi 10.1039/C8TA09176E
_journal_volume 6
_journal_year 2018
_chemical_formula_moiety 'C3 H2 N5 O5, C H7 N4'
_chemical_formula_sum 'C4 H9 N9 O5'
_chemical_formula_weight 263.20
_chemical_name_systematic 'amino(hydrazinyl)methaniminium dinitro(5-oxo-4,5-dihydro-1H-1,2,4-triazol-3-yl) methanide'
_space_group_IT_number 2
_space_group_name_Hall '-P 1'
_space_group_name_H-M_alt 'P -1'
_symmetry_cell_setting triclinic
_symmetry_space_group_name_H-M 'P -1'
_atom_sites_solution_hydrogens geom
_atom_sites_solution_primary direct
_atom_sites_solution_secondary difmap
_audit_creation_date 2014-11-04
_audit_creation_method 'from SHELXTL CIF, local template and enCIFer'
_audit_update_record
;
2018-07-05 deposited with the CCDC.
2018-10-24 downloaded from the CCDC.
;
_cell_angle_alpha 107.196(2)
_cell_angle_beta 95.394(2)
_cell_angle_gamma 99.113(2)
_cell_formula_units_Z 2
_cell_length_a 3.64810(10)
_cell_length_b 10.9836(4)
_cell_length_c 13.2014(4)
_cell_measurement_reflns_used 1777
_cell_measurement_temperature 150(2)
_cell_measurement_theta_max 67.82
_cell_measurement_theta_min 3.54
_cell_volume 493.35(3)
_computing_cell_refinement 'Bruker PROTEUM v2009.7-0 (Bruker, 2009)'
_computing_data_collection 'Bruker PROTEUM v2009.7-0 (Bruker, 2009)'
_computing_data_reduction
;
Bruker SAINT v7.66A (Bruker, 2009), Bruker XPREP v2008/2 (Bruker, 2008)
;
_computing_molecular_graphics 'Bruker SHELXTL v2008/4 (Bruker, 2008)'
_computing_publication_material 'Bruker SHELXTL v2008/4 (Bruker, 2008)'
_computing_structure_refinement 'Bruker SHELXTL v2008/4 (Bruker, 2008)'
_computing_structure_solution 'Bruker SHELXTL v2008/4 (Bruker, 2008)'
_diffrn_ambient_temperature 150(2)
_diffrn_measured_fraction_theta_full 0.815
_diffrn_measured_fraction_theta_max 0.815
_diffrn_measurement_device 'Bruker PLATINUM 135 CCD'
_diffrn_measurement_method '\w scans'
_diffrn_radiation_monochromator 'Helios optics'
_diffrn_radiation_source 'rotating anode'
_diffrn_radiation_type CuK\a
_diffrn_radiation_wavelength 1.54178
_diffrn_reflns_av_R_equivalents 0.0192
_diffrn_reflns_av_sigmaI/netI 0.0250
_diffrn_reflns_limit_h_max 4
_diffrn_reflns_limit_h_min -4
_diffrn_reflns_limit_k_max 12
_diffrn_reflns_limit_k_min -10
_diffrn_reflns_limit_l_max 15
_diffrn_reflns_limit_l_min -15
_diffrn_reflns_number 2603
_diffrn_reflns_theta_full 68.05
_diffrn_reflns_theta_max 68.05
_diffrn_reflns_theta_min 3.54
_exptl_absorpt_coefficient_mu 1.396
_exptl_absorpt_correction_T_max 0.9726
_exptl_absorpt_correction_T_min 0.8730
_exptl_absorpt_correction_type multi-scan
_exptl_absorpt_process_details 'SADABS v2008/1 (Bruker, 2008)'
_exptl_crystal_colour yellow
_exptl_crystal_density_diffrn 1.772
_exptl_crystal_density_method 'not measured'
_exptl_crystal_description plate
_exptl_crystal_F_000 272
_exptl_crystal_size_max 0.10
_exptl_crystal_size_mid 0.08
_exptl_crystal_size_min 0.02
_refine_diff_density_max 0.248
_refine_diff_density_min -0.266
_refine_diff_density_rms 0.058
_refine_ls_extinction_method none
_refine_ls_goodness_of_fit_ref 1.041
_refine_ls_hydrogen_treatment mixed
_refine_ls_matrix_type full
_refine_ls_number_parameters 169
_refine_ls_number_reflns 1476
_refine_ls_number_restraints 0
_refine_ls_restrained_S_all 1.041
_refine_ls_R_factor_all 0.0406
_refine_ls_R_factor_gt 0.0382
_refine_ls_shift/su_max 0.000
_refine_ls_shift/su_mean 0.000
_refine_ls_structure_factor_coef Fsqd
_refine_ls_weighting_details 'calc w=1/[\s^2^(Fo^2^)+(0.0797P)^2^+0.1701P] where P=(Fo^2^+2Fc^2^)/3'
_refine_ls_weighting_scheme calc
_refine_ls_wR_factor_gt 0.1091
_refine_ls_wR_factor_ref 0.1117
_reflns_number_gt 1359
_reflns_number_total 1476
_reflns_threshold_expression I>2\s(I)
_cod_data_source_file c8ta09176e2.cif
_cod_data_source_block shrv273
_cod_depositor_comments
;
The following automatic conversions were performed:

data item '_symmetry_cell_setting' value 'Triclinic' was changed to
'triclinic' in accordance with the
/home/saulius/struct/COD-crude-data/automatic-downloads/DataCite-retrospective/RSC/depositions/lib/dictionaries/cif_core.dic
dictionary named 'cif_core.dic' version 2.4.2 last updated on
2011-04-26.

Automatic conversion script
Id: cif_fix_values 6909 2019-04-08 15:41:33Z antanas 
;
_cod_original_sg_symbol_H-M P-1
_cod_database_code 7237232

loop_
_symmetry_equiv_pos_as_xyz
'x, y, z'
'-x, -y, -z'

loop_
_atom_site_label
_atom_site_type_symbol
_atom_site_fract_x
_atom_site_fract_y
_atom_site_fract_z
_atom_site_U_iso_or_equiv
_atom_site_adp_type
_atom_site_occupancy
_atom_site_symmetry_multiplicity
_atom_site_calc_flag
_atom_site_refinement_flags
N1 N 0.5905(4) 0.86528(14) 0.47019(11) 0.0195(4) Uani 1 1 d .
N2 N 0.7142(4) 0.92710(14) 0.57725(11) 0.0204(4) Uani 1 1 d .
H2 H 0.7097 1.0092 0.6095 0.024 Uiso 1 1 calc R
C3 C 0.8449(5) 0.84825(17) 0.62848(14) 0.0177(4) Uani 1 1 d .
N4 N 0.7999(4) 0.73222(14) 0.54799(11) 0.0177(4) Uani 1 1 d .
H4 H 0.8588 0.6601 0.5549 0.021 Uiso 1 1 calc R
C5 C 0.6462(5) 0.74823(17) 0.45444(13) 0.0163(4) Uani 1 1 d .
O6 O 0.9728(4) 0.87446(12) 0.72388(10) 0.0231(3) Uani 1 1 d .
C7 C 0.5725(5) 0.64733(17) 0.35011(13) 0.0175(4) Uani 1 1 d .
N8 N 0.3675(4) 0.52487(15) 0.34071(11) 0.0188(4) Uani 1 1 d .
O9 O 0.2121(4) 0.51800(12) 0.42019(10) 0.0216(3) Uani 1 1 d .
O10 O 0.3472(4) 0.42825(13) 0.26188(10) 0.0295(4) Uani 1 1 d .
N11 N 0.7027(5) 0.67332(15) 0.26242(12) 0.0199(4) Uani 1 1 d .
O12 O 0.6167(5) 0.59384(14) 0.17058(10) 0.0343(4) Uani 1 1 d .
O13 O 0.9063(4) 0.78240(13) 0.27710(10) 0.0275(4) Uani 1 1 d .
N14 N 1.4188(5) 0.95131(16) 0.12152(13) 0.0224(4) Uani 1 1 d .
H14A H 1.293(7) 1.007(2) 0.1632(19) 0.027 Uiso 1 1 d .
H14B H 1.616(7) 0.952(2) 0.163(2) 0.027 Uiso 1 1 d .
N15 N 1.2021(5) 0.82430(15) 0.09417(12) 0.0226(4) Uani 1 1 d .
H15 H 1.1510 0.7901 0.1449 0.027 Uiso 1 1 calc R
C16 C 1.0759(5) 0.75674(18) -0.00757(14) 0.0196(4) Uani 1 1 d .
N17 N 1.1650(5) 0.80474(16) -0.08456(12) 0.0248(4) Uani 1 1 d .
H17 H 1.3091 0.8821 -0.0684 0.030 Uiso 1 1 calc R
H17B H 1.0802 0.7594 -0.1520 0.030 Uiso 1 1 calc R
N18 N 0.8673(5) 0.63900(16) -0.02895(12) 0.0252(4) Uani 1 1 d .
H18A H 0.7848 0.5908 -0.0959 0.030 Uiso 1 1 calc R
H18B H 0.8117 0.6091 0.0238 0.030 Uiso 1 1 calc R

loop_
_atom_site_aniso_label
_atom_site_aniso_U_11
_atom_site_aniso_U_22
_atom_site_aniso_U_33
_atom_site_aniso_U_23
_atom_site_aniso_U_13
_atom_site_aniso_U_12
N1 0.0290(9) 0.0137(8) 0.0137(8) 0.0031(6) -0.0007(6) 0.0029(6)
N2 0.0325(9) 0.0107(8) 0.0153(8) 0.0018(6) -0.0010(7) 0.0039(6)
C3 0.0200(9) 0.0157(9) 0.0154(9) 0.0046(7) 0.0005(7) -0.0004(7)
N4 0.0248(8) 0.0133(8) 0.0149(7) 0.0059(6) -0.0012(6) 0.0033(6)
C5 0.0196(9) 0.0139(9) 0.0150(9) 0.0059(7) -0.0001(7) 0.0006(7)
O6 0.0322(8) 0.0187(7) 0.0146(7) 0.0040(5) -0.0041(6) 0.0015(5)
C7 0.0228(10) 0.0133(9) 0.0147(9) 0.0041(7) -0.0007(7) 0.0013(7)
N8 0.0245(9) 0.0157(8) 0.0148(8) 0.0051(6) -0.0023(6) 0.0022(6)
O9 0.0291(8) 0.0174(7) 0.0204(7) 0.0092(5) 0.0053(5) 0.0033(5)
O10 0.0503(10) 0.0141(7) 0.0172(7) -0.0005(5) 0.0029(6) -0.0022(6)
N11 0.0251(9) 0.0168(8) 0.0161(8) 0.0049(6) 0.0003(6) 0.0012(6)
O12 0.0575(10) 0.0218(7) 0.0138(7) -0.0002(6) 0.0047(7) -0.0095(7)
O13 0.0380(8) 0.0194(7) 0.0189(7) 0.0049(5) 0.0024(6) -0.0090(6)
N14 0.0253(9) 0.0171(9) 0.0197(8) 0.0024(7) 0.0002(7) -0.0023(7)
N15 0.0313(9) 0.0176(8) 0.0156(8) 0.0055(6) 0.0009(7) -0.0035(7)
C16 0.0210(10) 0.0179(9) 0.0189(9) 0.0055(7) 0.0004(7) 0.0030(7)
N17 0.0327(9) 0.0215(9) 0.0161(8) 0.0061(7) -0.0010(7) -0.0046(7)
N18 0.0351(10) 0.0192(9) 0.0158(8) 0.0040(6) -0.0009(7) -0.0049(7)

loop_
_atom_type_symbol
_atom_type_description
_atom_type_scat_dispersion_real
_atom_type_scat_dispersion_imag
_atom_type_scat_source
C C 0.0181 0.0091 'International Tables Vol C Tables 4.2.6.8 and 6.1.1.4'
H H 0.0000 0.0000 'International Tables Vol C Tables 4.2.6.8 and 6.1.1.4'
N N 0.0311 0.0180 'International Tables Vol C Tables 4.2.6.8 and 6.1.1.4'
O O 0.0492 0.0322 'International Tables Vol C Tables 4.2.6.8 and 6.1.1.4'

loop_
_geom_angle_atom_site_label_1
_geom_angle_atom_site_label_2
_geom_angle_atom_site_label_3
_geom_angle
C5 N1 N2 104.53(14)
C3 N2 N1 112.97(14)
C3 N2 H2 123.5
N1 N2 H2 123.5
O6 C3 N2 128.59(17)
O6 C3 N4 128.36(17)
N2 C3 N4 103.05(14)
C3 N4 C5 108.08(14)
C3 N4 H4 126.0
C5 N4 H4 126.0
N1 C5 N4 111.37(15)
N1 C5 C7 124.44(15)
N4 C5 C7 124.14(15)
N11 C7 N8 120.80(16)
N11 C7 C5 120.27(15)
N8 C7 C5 118.93(15)
O10 N8 O9 121.48(15)
O10 N8 C7 123.22(15)
O9 N8 C7 115.26(15)
O12 N11 O13 120.03(14)
O12 N11 C7 121.99(15)
O13 N11 C7 117.96(15)
N15 N14 H14A 107.8(15)
N15 N14 H14B 105.4(16)
H14A N14 H14B 105(2)
C16 N15 N14 120.17(15)
C16 N15 H15 119.9
N14 N15 H15 119.9
N17 C16 N15 120.41(17)
N17 C16 N18 121.70(17)
N15 C16 N18 117.86(16)
C16 N17 H17 120.0
C16 N17 H17B 120.0
H17 N17 H17B 120.0
C16 N18 H18A 120.0
C16 N18 H18B 120.0
H18A N18 H18B 120.0

loop_
_geom_bond_atom_site_label_1
_geom_bond_atom_site_label_2
_geom_bond_distance
N1 C5 1.292(2)
N1 N2 1.370(2)
N2 C3 1.361(2)
N2 H2 0.8800
C3 O6 1.233(2)
C3 N4 1.371(2)
N4 C5 1.378(2)
N4 H4 0.8800
C5 C7 1.460(2)
C7 N11 1.379(2)
C7 N8 1.396(2)
N8 O10 1.234(2)
N8 O9 1.254(2)
N11 O12 1.244(2)
N11 O13 1.256(2)
N14 N15 1.414(2)
N14 H14A 0.91(3)
N14 H14B 0.86(3)
N15 C16 1.324(2)
N15 H15 0.8800
C16 N17 1.320(2)
C16 N18 1.328(2)
N17 H17 0.8800
N17 H17B 0.8800
N18 H18A 0.8800
N18 H18B 0.8800

loop_
_geom_hbond_atom_site_label_D
_geom_hbond_atom_site_label_H
_geom_hbond_atom_site_label_A
_geom_hbond_distance_DH
_geom_hbond_distance_HA
_geom_hbond_distance_DA
_geom_hbond_angle_DHA
_geom_hbond_site_symmetry_A
N2 H2 N1 0.88 2.31 2.889(2) 123.6 2_676
N4 H4 O9 0.88 2.06 2.8949(19) 158.2 2_666
N14 H14A O6 0.91(3) 2.09(3) 2.995(2) 172(2) 2_776
N14 H14B O6 0.86(3) 2.26(3) 2.872(2) 128(2) 2_876
N15 H15 O13 0.88 2.05 2.8632(19) 153.0 .
N17 H17 N14 0.88 2.27 3.057(2) 149.4 2_875
N17 H17B O6 0.88 2.39 2.9077(19) 118.2 1_554
N18 H18A O10 0.88 2.14 2.939(2) 150.7 2_665
N18 H18B O12 0.88 2.17 3.017(2) 161.8 .

loop_
_geom_torsion_atom_site_label_1
_geom_torsion_atom_site_label_2
_geom_torsion_atom_site_label_3
_geom_torsion_atom_site_label_4
_geom_torsion
C5 N1 N2 C3 -0.4(2)
N1 N2 C3 O6 -179.72(17)
N1 N2 C3 N4 0.32(19)
O6 C3 N4 C5 179.96(18)
N2 C3 N4 C5 -0.09(18)
N2 N1 C5 N4 0.4(2)
N2 N1 C5 C7 -176.98(16)
C3 N4 C5 N1 -0.2(2)
C3 N4 C5 C7 177.17(16)
N1 C5 C7 N11 48.5(3)
N4 C5 C7 N11 -128.51(19)
N1 C5 C7 N8 -131.24(19)
N4 C5 C7 N8 51.7(2)
N11 C7 N8 O10 13.3(3)
C5 C7 N8 O10 -166.99(17)
N11 C7 N8 O9 -168.92(16)
C5 C7 N8 O9 10.8(2)
N8 C7 N11 O12 6.4(3)
C5 C7 N11 O12 -173.34(17)
N8 C7 N11 O13 -175.41(16)
C5 C7 N11 O13 4.9(3)
N14 N15 C16 N17 3.1(3)
N14 N15 C16 N18 -178.66(17)
